data_4115388
loop_
_publ_author_name
'Atsushi Wakamiya'
'Tohru Nishinaga'
'Koichi Komatsu'

_publ_contact_author_address
;
    Institute for Chemical Research, Kyoto University, Gokasho, Uji, 
    Kyoto 611-0011, Japan. 
;
_publ_contact_author_email ' komatsu@scl.kyoto-u.ac.jp'
_publ_contact_author_fax ' +81-774-38-3178 '
_publ_contact_author_name ' Koichi Komatsu '
_publ_contact_author_phone ' +81-774-38-3172 '
_publ_section_title
;
 1,2-Dithiin Annelated with Bicyclo[2.2.2]octene Frameworks. One-Electron
 and Two-Electron Oxidations and Formation of a Novel
 2,3,5,6-Tetrathiabicyclo[2.2.2]oct-7-ene Radical Cation with Remarkable
 Stability Owing to a Strong Transannular Interaction
;
_journal_name_full 'Journal of the American Chemical Society'
_journal_page_first 15038
_journal_page_last 15050
_journal_paper_doi 10.1021/ja028297j
_journal_volume 124
_journal_year 2002
_chemical_formula_moiety 'C16 H21 Cl6 O2 S2 Sb'
_chemical_formula_sum 'C16 H21 Cl6 O2 S2 Sb'
_chemical_formula_weight 643.90
_chemical_name_common ' 1,2-dithiolium cation '
_chemical_name_systematic
; 
 ? 
;
_space_group_IT_number 2
_symmetry_cell_setting triclinic
_symmetry_space_group_name_Hall '-P 1'
_symmetry_space_group_name_H-M 'P -1'
_atom_sites_solution_hydrogens geom
_atom_sites_solution_primary direct
_atom_sites_solution_secondary difmap
_audit_creation_date ' Wed July 17 2002 '
_audit_creation_method SHELXL-97
_cell_angle_alpha 107.7860(10)
_cell_angle_beta 92.8560(10)
_cell_angle_gamma 108.0530(10)
_cell_formula_units_Z 2
_cell_length_a 8.0312(6)
_cell_length_b 11.1246(8)
_cell_length_c 14.3052(10)
_cell_measurement_reflns_used 25
_cell_measurement_temperature 100(2)
_cell_volume 1142.25(14)
_computing_cell_refinement 'Bruker SMART'
_computing_data_collection 'Bruker SMART'
_computing_data_reduction 'Bruker SHELXTL'
_computing_molecular_graphics 'Bruker SHELXTL'
_computing_publication_material 'Bruker SHELXTL'
_computing_structure_refinement 'SHELXL-97 (Sheldrick, 1997)'
_computing_structure_solution 'SHELXS-97 (Sheldrick, 1990)'
_diffrn_ambient_temperature 100(2)
_diffrn_measured_fraction_theta_full 0.964
_diffrn_measured_fraction_theta_max 0.964
_diffrn_measurement_device_type 'CCD area detector'
_diffrn_measurement_method 'phi and omega scans'
_diffrn_radiation_monochromator graphite
_diffrn_radiation_source 'fine-focus sealed tube'
_diffrn_radiation_type MoK\a
_diffrn_radiation_wavelength 0.71073
_diffrn_reflns_av_R_equivalents 0.0213
_diffrn_reflns_av_sigmaI/netI 0.0356
_diffrn_reflns_limit_h_max 10
_diffrn_reflns_limit_h_min -10
_diffrn_reflns_limit_k_max 14
_diffrn_reflns_limit_k_min -14
_diffrn_reflns_limit_l_max 9
_diffrn_reflns_limit_l_min -18
_diffrn_reflns_number 7893
_diffrn_reflns_theta_full 27.50
_diffrn_reflns_theta_max 27.50
_diffrn_reflns_theta_min 1.51
_exptl_absorpt_coefficient_mu 2.104
_exptl_absorpt_correction_type none
_exptl_crystal_colour colorless
_exptl_crystal_density_diffrn 1.872
_exptl_crystal_description prism
_exptl_crystal_F_000 636
_exptl_crystal_size_max 0.1
_exptl_crystal_size_mid 0.1
_exptl_crystal_size_min 0.1
_refine_diff_density_max 2.716
_refine_diff_density_min -1.324
_refine_diff_density_rms 0.138
_refine_ls_extinction_method none
_refine_ls_goodness_of_fit_ref 1.057
_refine_ls_hydrogen_treatment mixed
_refine_ls_matrix_type full
_refine_ls_number_parameters 248
_refine_ls_number_reflns 5077
_refine_ls_number_restraints 0
_refine_ls_restrained_S_all 1.057
_refine_ls_R_factor_all 0.0431
_refine_ls_R_factor_gt 0.0383
_refine_ls_shift/su_max 0.000
_refine_ls_shift/su_mean 0.000
_refine_ls_structure_factor_coef Fsqd
_refine_ls_weighting_details 'calc w=1/[\s^2^(Fo^2^)+(0.0582P)^2^+1.9560P] where P=(Fo^2^+2Fc^2^)/3'
_refine_ls_weighting_scheme calc
_refine_ls_wR_factor_gt 0.1026
_refine_ls_wR_factor_ref 0.1048
_reflns_number_gt 4538
_reflns_number_total 5077
_reflns_threshold_expression >2sigma(I)
_cod_data_source_file ja028297j-3_s2_3.cif
_cod_data_source_block 12dithiolium
_cod_database_code 4115388

loop_
_symmetry_equiv_pos_as_xyz
'x, y, z'
'-x, -y, -z'

loop_
_atom_site_label
_atom_site_type_symbol
_atom_site_fract_x
_atom_site_fract_y
_atom_site_fract_z
_atom_site_U_iso_or_equiv
_atom_site_adp_type
_atom_site_occupancy
_atom_site_symmetry_multiplicity
_atom_site_calc_flag
_atom_site_refinement_flags
Sb1 Sb 0.5000 0.5000 0.5000 0.01850(10) Uani 1 2 d S
Sb2 Sb 0.5000 0.5000 0.0000 0.01487(10) Uani 1 2 d S
Cl4 Cl 0.20712(11) 0.50211(9) 0.00193(8) 0.0241(2) Uani 1 1 d .
Cl5 Cl 0.60940(12) 0.73782(9) 0.06196(8) 0.0253(2) Uani 1 1 d .
Cl2 Cl 0.72463(18) 0.60214(16) 0.42095(10) 0.0562(4) Uani 1 1 d .
Cl3 Cl 0.2906(2) 0.55337(15) 0.41423(10) 0.0515(3) Uani 1 1 d .
Cl1 Cl 0.4351(2) 0.29735(12) 0.36692(10) 0.0514(3) Uani 1 1 d .
S1 S -0.04989(14) 0.09103(10) 0.39675(7) 0.0243(2) Uani 1 1 d .
S2 S -0.12565(15) 0.24781(11) 0.39584(7) 0.0276(2) Uani 1 1 d .
C13 C 0.2634(6) -0.2240(4) 0.2699(3) 0.0252(8) Uani 1 1 d .
H13 H 0.3112 -0.2991 0.2455 0.030 Uiso 1 1 calc R
C16 C 0.3651(5) -0.1341(5) 0.3723(3) 0.0278(9) Uani 1 1 d .
C2 C -0.0916(5) 0.1048(4) 0.2193(3) 0.0182(7) Uani 1 1 d .
C3 C -0.0468(5) 0.0309(4) 0.2724(3) 0.0183(7) Uani 1 1 d .
C7 C -0.0966(5) 0.0884(4) 0.1112(3) 0.0218(8) Uani 1 1 d .
H3 H -0.0662 0.0080 0.0740 0.026 Uiso 1 1 calc R
C1 C -0.1327(5) 0.2156(4) 0.2730(3) 0.0207(7) Uani 1 1 d .
C4 C -0.1753(6) 0.2965(4) 0.2144(3) 0.0245(8) Uani 1 1 d .
H5 H -0.2043 0.3748 0.2570 0.029 Uiso 1 1 calc R
C8 C -0.2837(6) 0.0772(4) 0.0695(3) 0.0276(9) Uani 1 1 d .
H8A H -0.2876 0.0750 -0.0003 0.033 Uiso 1 1 calc R
H8B H -0.3717 -0.0072 0.0705 0.033 Uiso 1 1 calc R
C6 C -0.0113(6) 0.3404(4) 0.1655(3) 0.0293(9) Uani 1 1 d .
H10A H 0.0905 0.4034 0.2176 0.035 Uiso 1 1 calc R
H10B H -0.0352 0.3881 0.1211 0.035 Uiso 1 1 calc R
C5 C -0.3306(6) 0.1980(4) 0.1326(3) 0.0297(9) Uani 1 1 d .
H7A H -0.3611 0.2450 0.0892 0.036 Uiso 1 1 calc R
H7B H -0.4357 0.1658 0.1633 0.036 Uiso 1 1 calc R
C9 C 0.0362(6) 0.2185(4) 0.1052(3) 0.0296(9) Uani 1 1 d .
H9A H 0.1577 0.2285 0.1318 0.036 Uiso 1 1 calc R
H9B H 0.0333 0.2140 0.0349 0.036 Uiso 1 1 calc R
C14 C 0.2918(6) -0.1446(4) 0.1979(3) 0.0246(8) Uani 1 1 d .
H11A H 0.4203 -0.1057 0.1971 0.030 Uiso 1 1 calc R
H11B H 0.2340 -0.2055 0.1299 0.030 Uiso 1 1 calc R
C15 C 0.2141(5) -0.0329(4) 0.2298(3) 0.0230(8) Uani 1 1 d .
H12A H 0.2326 0.0169 0.1823 0.028 Uiso 1 1 calc R
H12B H 0.2775 0.0307 0.2962 0.028 Uiso 1 1 calc R
Cl6 Cl 0.51576(13) 0.49747(10) 0.16390(7) 0.0270(2) Uani 1 1 d .
C10 C 0.0150(5) -0.0870(4) 0.2341(3) 0.0198(7) Uani 1 1 d .
H17 H -0.0489 -0.1407 0.1648 0.024 Uiso 1 1 calc R
C11 C -0.0255(5) -0.1790(4) 0.2972(3) 0.0227(8) Uani 1 1 d .
H18A H 0.0144 -0.1236 0.3683 0.027 Uiso 1 1 calc R
H18B H -0.1554 -0.2249 0.2876 0.027 Uiso 1 1 calc R
C12 C 0.0650(6) -0.2847(4) 0.2706(3) 0.0261(8) Uani 1 1 d .
H19A H 0.0480 -0.3328 0.3192 0.031 Uiso 1 1 calc R
H19B H 0.0076 -0.3513 0.2041 0.031 Uiso 1 1 calc R
O2 O 0.3005(4) -0.1131(3) 0.4479(2) 0.0322(7) Uani 1 1 d .
O1 O 0.5352(4) -0.0761(4) 0.3721(3) 0.0522(11) Uani 1 1 d .
H20 H 0.5814 -0.0161 0.4275 0.078 Uiso 1 1 calc R

loop_
_atom_site_aniso_label
_atom_site_aniso_U_11
_atom_site_aniso_U_22
_atom_site_aniso_U_33
_atom_site_aniso_U_23
_atom_site_aniso_U_13
_atom_site_aniso_U_12
Sb1 0.02206(18) 0.01555(17) 0.01481(17) 0.00234(13) 0.00277(13) 0.00502(13)
Sb2 0.01327(16) 0.01393(16) 0.01721(17) 0.00460(13) 0.00234(12) 0.00503(12)
Cl4 0.0158(4) 0.0272(5) 0.0325(5) 0.0115(4) 0.0054(4) 0.0099(4)
Cl5 0.0221(4) 0.0146(4) 0.0350(5) 0.0040(4) 0.0026(4) 0.0050(3)
Cl2 0.0435(7) 0.0693(9) 0.0295(6) 0.0145(6) 0.0077(5) -0.0145(6)
Cl3 0.0588(8) 0.0635(8) 0.0410(7) 0.0157(6) -0.0002(6) 0.0362(7)
Cl1 0.0693(9) 0.0301(6) 0.0362(7) -0.0076(5) 0.0063(6) 0.0107(6)
S1 0.0315(5) 0.0296(5) 0.0158(4) 0.0080(4) 0.0063(4) 0.0150(4)
S2 0.0399(6) 0.0293(5) 0.0171(5) 0.0052(4) 0.0093(4) 0.0185(5)
C13 0.032(2) 0.028(2) 0.0202(19) 0.0074(16) 0.0058(16) 0.0174(17)
C16 0.0258(19) 0.038(2) 0.023(2) 0.0086(18) 0.0051(17) 0.0172(18)
C2 0.0179(16) 0.0176(17) 0.0176(17) 0.0056(14) 0.0061(14) 0.0040(14)
C3 0.0172(16) 0.0210(17) 0.0157(17) 0.0053(14) 0.0047(14) 0.0056(14)
C7 0.032(2) 0.0194(17) 0.0149(17) 0.0053(15) 0.0066(15) 0.0102(16)
C1 0.0232(18) 0.0203(17) 0.0173(18) 0.0057(15) 0.0064(15) 0.0060(15)
C4 0.035(2) 0.0190(18) 0.024(2) 0.0081(16) 0.0073(17) 0.0141(16)
C8 0.039(2) 0.0224(19) 0.021(2) 0.0067(16) -0.0013(17) 0.0112(17)
C6 0.042(2) 0.0202(19) 0.025(2) 0.0082(17) 0.0087(18) 0.0077(17)
C5 0.033(2) 0.029(2) 0.030(2) 0.0108(18) 0.0012(18) 0.0151(18)
C9 0.037(2) 0.027(2) 0.029(2) 0.0140(18) 0.0165(19) 0.0115(18)
C14 0.029(2) 0.028(2) 0.0192(19) 0.0064(16) 0.0073(16) 0.0139(17)
C15 0.0247(18) 0.0229(18) 0.0227(19) 0.0073(16) 0.0096(16) 0.0095(15)
Cl6 0.0316(5) 0.0330(5) 0.0202(5) 0.0111(4) 0.0057(4) 0.0139(4)
C10 0.0205(17) 0.0175(17) 0.0198(18) 0.0046(14) 0.0006(14) 0.0066(14)
C11 0.0229(18) 0.0214(18) 0.025(2) 0.0107(16) 0.0041(16) 0.0063(15)
C12 0.032(2) 0.0204(18) 0.026(2) 0.0079(16) 0.0014(17) 0.0093(16)
O2 0.0273(15) 0.0486(19) 0.0191(14) 0.0088(14) 0.0056(12) 0.0133(14)
O1 0.0242(16) 0.084(3) 0.0215(17) -0.0022(18) 0.0029(13) 0.0016(17)

loop_
_atom_type_symbol
_atom_type_description
_atom_type_scat_dispersion_real
_atom_type_scat_dispersion_imag
_atom_type_scat_source
C C 0.0033 0.0016 'International Tables Vol C Tables 4.2.6.8 and 6.1.1.4'
H H 0.0000 0.0000 'International Tables Vol C Tables 4.2.6.8 and 6.1.1.4'
S S 0.1246 0.1234 'International Tables Vol C Tables 4.2.6.8 and 6.1.1.4'
Cl Cl 0.1484 0.1585 'International Tables Vol C Tables 4.2.6.8 and 6.1.1.4'
Sb Sb -0.5866 1.5461 'International Tables Vol C Tables 4.2.6.8 and 6.1.1.4'
O O 0.0106 0.0060 'International Tables Vol C Tables 4.2.6.8 and 6.1.1.4'

loop_
_geom_angle_atom_site_label_1
_geom_angle_atom_site_label_2
_geom_angle_atom_site_label_3
_geom_angle
_geom_angle_site_symmetry_1
_geom_angle_site_symmetry_3
Cl1 Sb1 Cl1 180.00(5) 2_666 .
Cl1 Sb1 Cl2 88.77(5) 2_666 2_666
Cl1 Sb1 Cl2 91.23(5) . 2_666
Cl1 Sb1 Cl2 91.23(5) 2_666 .
Cl1 Sb1 Cl2 88.77(5) . .
Cl2 Sb1 Cl2 180.0 2_666 .
Cl1 Sb1 Cl3 88.93(5) 2_666 2_666
Cl1 Sb1 Cl3 91.07(5) . 2_666
Cl2 Sb1 Cl3 90.67(6) 2_666 2_666
Cl2 Sb1 Cl3 89.33(6) . 2_666
Cl1 Sb1 Cl3 91.07(5) 2_666 .
Cl1 Sb1 Cl3 88.93(5) . .
Cl2 Sb1 Cl3 89.33(6) 2_666 .
Cl2 Sb1 Cl3 90.67(6) . .
Cl3 Sb1 Cl3 180.0 2_666 .
Cl6 Sb2 Cl6 180.00(5) . 2_665
Cl6 Sb2 Cl4 89.97(3) . .
Cl6 Sb2 Cl4 90.03(3) 2_665 .
Cl6 Sb2 Cl4 90.03(3) . 2_665
Cl6 Sb2 Cl4 89.97(3) 2_665 2_665
Cl4 Sb2 Cl4 180.0 . 2_665
Cl6 Sb2 Cl5 89.76(4) . .
Cl6 Sb2 Cl5 90.24(4) 2_665 .
Cl4 Sb2 Cl5 89.84(3) . .
Cl4 Sb2 Cl5 90.16(3) 2_665 .
Cl6 Sb2 Cl5 90.24(4) . 2_665
Cl6 Sb2 Cl5 89.76(4) 2_665 2_665
Cl4 Sb2 Cl5 90.16(3) . 2_665
Cl4 Sb2 Cl5 89.84(3) 2_665 2_665
Cl5 Sb2 Cl5 180.0 . 2_665
C3 S1 S2 96.77(14) . .
C1 S2 S1 94.66(14) . .
C16 C13 C12 112.4(3) . .
C16 C13 C14 109.9(3) . .
C12 C13 C14 109.5(3) . .
O2 C16 O1 121.8(4) . .
O2 C16 C13 125.1(4) . .
O1 C16 C13 113.1(4) . .
C1 C2 C3 116.7(3) . .
C1 C2 C7 112.8(3) . .
C3 C2 C7 130.4(3) . .
C2 C3 C10 127.6(3) . .
C2 C3 S1 114.4(3) . .
C10 C3 S1 117.9(3) . .
C2 C7 C9 106.8(3) . .
C2 C7 C8 107.9(3) . .
C9 C7 C8 107.9(3) . .
C2 C1 C4 115.8(3) . .
C2 C1 S2 117.5(3) . .
C4 C1 S2 126.7(3) . .
C1 C4 C5 105.7(3) . .
C1 C4 C6 105.6(3) . .
C5 C4 C6 108.6(3) . .
C5 C8 C7 109.9(3) . .
C4 C6 C9 111.0(3) . .
C4 C5 C8 111.1(3) . .
C6 C9 C7 110.0(3) . .
C15 C14 C13 110.2(3) . .
C14 C15 C10 112.1(3) . .
C3 C10 C11 112.2(3) . .
C3 C10 C15 108.1(3) . .
C11 C10 C15 112.0(3) . .
C12 C11 C10 112.6(3) . .
C13 C12 C11 112.7(3) . .

loop_
_geom_bond_atom_site_label_1
_geom_bond_atom_site_label_2
_geom_bond_distance
_geom_bond_site_symmetry_2
Sb1 Cl1 2.3514(12) 2_666
Sb1 Cl1 2.3514(12) .
Sb1 Cl2 2.3542(12) 2_666
Sb1 Cl2 2.3542(12) .
Sb1 Cl3 2.3544(13) 2_666
Sb1 Cl3 2.3544(13) .
Sb2 Cl6 2.3509(10) .
Sb2 Cl6 2.3509(10) 2_665
Sb2 Cl4 2.3610(9) .
Sb2 Cl4 2.3610(9) 2_665
Sb2 Cl5 2.3677(9) .
Sb2 Cl5 2.3677(9) 2_665
S1 C3 1.703(4) .
S1 S2 2.0206(15) .
S2 C1 1.677(4) .
C13 C16 1.513(6) .
C13 C12 1.528(6) .
C13 C14 1.532(6) .
C16 O2 1.213(5) .
C16 O1 1.318(5) .
C2 C1 1.385(5) .
C2 C3 1.385(5) .
C2 C7 1.497(5) .
C3 C10 1.503(5) .
C7 C9 1.539(6) .
C7 C8 1.542(6) .
C1 C4 1.502(5) .
C4 C5 1.533(6) .
C4 C6 1.537(6) .
C8 C5 1.540(6) .
C6 C9 1.539(6) .
C14 C15 1.517(5) .
C15 C10 1.536(5) .
C10 C11 1.535(5) .
C11 C12 1.530(5) .

loop_
_geom_torsion_atom_site_label_1
_geom_torsion_atom_site_label_2
_geom_torsion_atom_site_label_3
_geom_torsion_atom_site_label_4
_geom_torsion
C3 S1 S2 C1 -0.66(18)
C12 C13 C16 O2 1.5(6)
C14 C13 C16 O2 123.7(5)
C12 C13 C16 O1 -177.0(4)
C14 C13 C16 O1 -54.8(5)
C1 C2 C3 C10 -175.5(3)
C7 C2 C3 C10 1.7(6)
C1 C2 C3 S1 -0.1(4)
C7 C2 C3 S1 177.0(3)
S2 S1 C3 C2 0.5(3)
S2 S1 C3 C10 176.4(3)
C1 C2 C7 C9 58.0(4)
C3 C2 C7 C9 -119.2(4)
C1 C2 C7 C8 -57.7(4)
C3 C2 C7 C8 125.0(4)
C3 C2 C1 C4 178.1(3)
C7 C2 C1 C4 0.5(5)
C3 C2 C1 S2 -0.5(5)
C7 C2 C1 S2 -178.2(3)
S1 S2 C1 C2 0.8(3)
S1 S2 C1 C4 -177.8(3)
C2 C1 C4 C5 57.2(4)
S2 C1 C4 C5 -124.3(3)
C2 C1 C4 C6 -57.8(4)
S2 C1 C4 C6 120.8(3)
C2 C7 C8 C5 54.0(4)
C9 C7 C8 C5 -61.1(4)
C1 C4 C6 C9 54.4(4)
C5 C4 C6 C9 -58.5(4)
C1 C4 C5 C8 -56.3(4)
C6 C4 C5 C8 56.5(4)
C7 C8 C5 C4 2.8(5)
C4 C6 C9 C7 0.5(5)
C2 C7 C9 C6 -56.7(4)
C8 C7 C9 C6 59.1(4)
C16 C13 C14 C15 -64.3(4)
C12 C13 C14 C15 59.7(4)
C13 C14 C15 C10 -58.4(4)
C2 C3 C10 C11 -154.8(4)
S1 C3 C10 C11 30.0(4)
C2 C3 C10 C15 81.3(5)
S1 C3 C10 C15 -94.0(3)
C14 C15 C10 C3 176.4(3)
C14 C15 C10 C11 52.3(4)
C3 C10 C11 C12 -169.8(3)
C15 C10 C11 C12 -48.1(4)
C16 C13 C12 C11 66.0(4)
C14 C13 C12 C11 -56.5(4)
C10 C11 C12 C13 51.1(5)
